data_1575336
loop_
_publ_author_name
'Kishkentayeva, Anarkul'
'Kopbalina, Kymbat'
'Shaimerdenova, Zhanar'
'Shults, Elvira'
'Gatilov, Yury'
'Pankin, Dmitrii'
'Smirnov, Mikhail'
'Povolotckaia, Anastasia'
'Turdybekov, Dastan'
'Mazhenov, Nurlan'

_publ_section_title
;
 Investigation of N-(2-oxo-2H-chromen-3-carbonyl)cytisine's Crystal
 Structure and Optical Properties.
;
_journal_issue 13
_journal_name_full 'Materials (Basel, Switzerland)'
_journal_page_first 3153
_journal_paper_doi 10.3390/ma18133153
_journal_volume 18
_journal_year 2025
_chemical_formula_sum 'C21 H18 N2 O4'
_chemical_formula_weight 362.37
_space_group_IT_number 4
_space_group_name_Hall 'P 2yb'
_space_group_name_H-M_alt 'P 1 21 1'
_atom_sites_solution_hydrogens geom
_atom_sites_solution_primary direct
_atom_sites_solution_secondary difmap
_audit_creation_method SHELXL-97
_cell_angle_alpha 90.00
_cell_angle_beta 102.794(4)
_cell_angle_gamma 90.00
_cell_formula_units_Z 2
_cell_length_a 9.3350(11)
_cell_length_b 7.6154(7)
_cell_length_c 12.7755(15)
_cell_measurement_temperature 296(2)
_cell_volume 885.66(17)
_computing_structure_refinement 'SHELXL-97 (Sheldrick, 1997)'
_computing_structure_solution 'SHELXS-97 (Sheldrick, 1990)'
_diffrn_ambient_temperature 296(2)
_diffrn_measured_fraction_theta_full 0.999
_diffrn_measured_fraction_theta_max 0.999
_diffrn_radiation_monochromator graphite
_diffrn_radiation_source 'fine-focus sealed tube'
_diffrn_radiation_type MoK\a
_diffrn_radiation_wavelength 0.71073
_diffrn_reflns_av_R_equivalents 0.0576
_diffrn_reflns_av_sigmaI/netI 0.0522
_diffrn_reflns_limit_h_max 12
_diffrn_reflns_limit_h_min -12
_diffrn_reflns_limit_k_max 9
_diffrn_reflns_limit_k_min -9
_diffrn_reflns_limit_l_max 16
_diffrn_reflns_limit_l_min -16
_diffrn_reflns_number 14375
_diffrn_reflns_theta_full 27.50
_diffrn_reflns_theta_max 27.50
_diffrn_reflns_theta_min 3.05
_exptl_absorpt_coefficient_mu 0.095
_exptl_absorpt_correction_T_max 0.9915
_exptl_absorpt_correction_T_min 0.9372
_exptl_crystal_density_diffrn 1.359
_exptl_crystal_density_method 'not measured'
_exptl_crystal_F_000 380
_exptl_crystal_size_max 0.69
_exptl_crystal_size_mid 0.15
_exptl_crystal_size_min 0.09
_refine_diff_density_max 0.139
_refine_diff_density_min -0.206
_refine_diff_density_rms 0.040
_refine_ls_abs_structure_details 'Flack H D (1983), Acta Cryst. A39, 876-881'
_refine_ls_abs_structure_Flack -0.4(12)
_refine_ls_extinction_method none
_refine_ls_goodness_of_fit_ref 1.020
_refine_ls_hydrogen_treatment mixed
_refine_ls_matrix_type full
_refine_ls_number_parameters 244
_refine_ls_number_reflns 4057
_refine_ls_number_restraints 1
_refine_ls_restrained_S_all 1.020
_refine_ls_R_factor_all 0.0733
_refine_ls_R_factor_gt 0.0448
_refine_ls_shift/su_max 0.000
_refine_ls_shift/su_mean 0.000
_refine_ls_structure_factor_coef Fsqd
_refine_ls_weighting_details 'calc w=1/[\s^2^(Fo^2^)+(0.0592P)^2^+0.0129P] where P=(Fo^2^+2Fc^2^)/3'
_refine_ls_weighting_scheme calc
_refine_ls_wR_factor_gt 0.1034
_refine_ls_wR_factor_ref 0.1190
_reflns_number_gt 2859
_reflns_number_total 4057
_reflns_threshold_expression >2sigma(I)
_cod_data_source_file Anara1new.cif
_cod_data_source_block anara1
_cod_depositor_comments
;
The following automatic conversions were performed:

data name '_atom_site_symetry_multiplicity' was replaced with
'_atom_site_symmetry_multiplicity' as specified in the replacement
file
'/home/data/users/saulius/crontab/automatic-downloads/current/MDPI/lib/lists/replacement-tags.lst'.

Automatic conversion script
Id: cif_correct_tags 8170 2020-07-09 18:12:32Z antanas 
;
_cod_database_code 1575336

loop_
_symmetry_equiv_pos_as_xyz
'x, y, z'
'-x, y+1/2, -z'

loop_
_atom_site_label
_atom_site_type_symbol
_atom_site_fract_x
_atom_site_fract_y
_atom_site_fract_z
_atom_site_U_iso_or_equiv
_atom_site_adp_type
_atom_site_occupancy
_atom_site_symmetry_multiplicity
_atom_site_calc_flag
_atom_site_refinement_flags
_atom_site_disorder_assembly
_atom_site_disorder_group
O28 O 0.3961(3) 0.8224(6) 0.53014(17) 0.1473(13) Uani 1 1 d . . .
C12 C 0.0598(3) 0.7909(3) 0.19579(16) 0.0515(5) Uani 1 1 d . . .
H18 H 0.0505 0.8559 0.1284 0.062 Uiso 1 1 calc R . .
O21 O 0.1211(2) 0.2796(2) 0.38194(13) 0.0755(5) Uani 1 1 d . . .
C14 C 0.0238(2) 0.5979(3) 0.16918(15) 0.0472(5) Uani 1 1 d . . .
H1 H -0.0741 0.5884 0.1238 0.057 Uiso 1 1 calc R . .
H22 H 0.0930 0.5502 0.1302 0.057 Uiso 1 1 calc R . .
O31 O 0.02117(15) 0.2032(2) 0.08541(11) 0.0520(4) Uani 1 1 d . . .
N10 N 0.03147(18) 0.4986(2) 0.26705(13) 0.0439(4) Uani 1 1 d . . .
C2 C -0.0590(3) 0.5693(3) 0.3368(2) 0.0602(6) Uani 1 1 d . . .
H3 H -0.0397 0.5044 0.4038 0.072 Uiso 1 1 calc R . .
H4 H -0.1619 0.5542 0.3027 0.072 Uiso 1 1 calc R . .
C5 C -0.0278(3) 0.7633(3) 0.3602(2) 0.0613(6) Uani 1 1 d . . .
H6 H -0.0998 0.8067 0.3994 0.074 Uiso 1 1 calc R . .
C11 C 0.1228(3) 0.8023(5) 0.42690(18) 0.0733(7) Uani 1 1 d . . .
H16 H 0.1208 0.9169 0.4598 0.088 Uiso 1 1 calc R . .
H15 H 0.1458 0.7165 0.4843 0.088 Uiso 1 1 calc R . .
N17 N 0.2412(2) 0.8009(3) 0.36750(14) 0.0581(5) Uani 1 1 d . . .
C23 C 0.3834(3) 0.8146(6) 0.4320(2) 0.0940(10) Uani 1 1 d . . .
C27 C 0.4991(4) 0.8160(6) 0.3768(4) 0.1089(12) Uani 1 1 d . . .
H35 H 0.5957 0.8158 0.4160 0.131 Uiso 1 1 calc R . .
C30 C 0.4731(4) 0.8177(5) 0.2703(3) 0.0929(10) Uani 1 1 d . . .
H36 H 0.5512 0.8212 0.2361 0.112 Uiso 1 1 calc R . .
C19 C 0.2151(2) 0.8050(3) 0.25807(16) 0.0476(5) Uani 1 1 d . . .
C24 C 0.3302(3) 0.8145(3) 0.2097(2) 0.0663(7) Uani 1 1 d . . .
H29 H 0.3132 0.8188 0.1352 0.080 Uiso 1 1 calc R . .
C7 C -0.0484(3) 0.8663(3) 0.2563(2) 0.0659(7) Uani 1 1 d . . .
H8 H -0.1482 0.8536 0.2146 0.079 Uiso 1 1 calc R . .
H9 H -0.0288 0.9899 0.2711 0.079 Uiso 1 1 calc R . .
O32 O 0.24437(15) 0.17707(18) 0.05740(10) 0.0461(4) Uani 1 1 d . . .
C25 C 0.1504(2) 0.2259(2) 0.12127(14) 0.0374(4) Uani 1 1 d . . .
C20 C 0.2160(2) 0.3008(2) 0.22526(14) 0.0364(4) Uani 1 1 d . . .
C26 C 0.3618(2) 0.3139(3) 0.25846(15) 0.0430(4) Uani 1 1 d . . .
H33 H 0.4017 0.3592 0.3263 0.052 Uiso 1 1 calc R . .
C34 C 0.4572(2) 0.2596(3) 0.19149(17) 0.0436(5) Uani 1 1 d . . .
C38 C 0.6102(2) 0.2711(3) 0.2215(2) 0.0600(6) Uani 1 1 d . . .
H41 H 0.6550 0.3179 0.2880 0.072 Uiso 1 1 calc R . .
C40 C 0.6942(3) 0.2135(4) 0.1529(3) 0.0681(7) Uani 1 1 d . . .
H44 H 0.7959 0.2232 0.1728 0.082 Uiso 1 1 calc R . .
C43 C 0.6299(3) 0.1418(3) 0.0554(3) 0.0705(8) Uani 1 1 d . . .
H45 H 0.6889 0.1014 0.0106 0.085 Uiso 1 1 calc R . .
C39 C 0.4787(3) 0.1284(3) 0.0226(2) 0.0590(6) Uani 1 1 d . . .
H42 H 0.4348 0.0798 -0.0435 0.071 Uiso 1 1 calc R . .
C37 C 0.3956(2) 0.1897(2) 0.09173(16) 0.0424(5) Uani 1 1 d . . .
C13 C 0.1172(2) 0.3585(2) 0.29733(14) 0.0407(5) Uani 1 1 d . . .

loop_
_atom_site_aniso_label
_atom_site_aniso_U_11
_atom_site_aniso_U_22
_atom_site_aniso_U_33
_atom_site_aniso_U_23
_atom_site_aniso_U_13
_atom_site_aniso_U_12
O28 0.1034(18) 0.264(4) 0.0558(12) -0.020(2) -0.0230(12) -0.034(2)
C12 0.0714(14) 0.0417(10) 0.0375(10) 0.0045(9) 0.0032(10) 0.0048(10)
O21 0.1106(15) 0.0748(11) 0.0513(9) 0.0259(9) 0.0396(10) 0.0265(10)
C14 0.0559(13) 0.0469(11) 0.0334(11) 0.0051(9) -0.0014(9) 0.0015(9)
O31 0.0382(8) 0.0664(9) 0.0483(8) -0.0103(7) 0.0032(6) -0.0077(7)
N10 0.0498(10) 0.0447(9) 0.0398(9) 0.0027(8) 0.0155(8) 0.0025(8)
C2 0.0535(14) 0.0650(14) 0.0695(16) 0.0019(13) 0.0294(12) 0.0048(11)
C5 0.0601(15) 0.0647(14) 0.0664(15) -0.0120(12) 0.0300(13) 0.0054(12)
C11 0.0801(18) 0.1031(19) 0.0407(12) -0.0157(14) 0.0223(12) -0.0075(16)
N17 0.0523(11) 0.0832(13) 0.0378(9) -0.0058(10) 0.0080(8) -0.0099(10)
C23 0.0680(19) 0.141(3) 0.0629(17) -0.010(2) -0.0065(15) -0.024(2)
C27 0.0522(18) 0.146(3) 0.124(3) -0.009(3) 0.0108(19) -0.021(2)
C30 0.078(2) 0.090(2) 0.125(3) -0.005(2) 0.054(2) -0.0213(17)
C19 0.0624(14) 0.0449(10) 0.0371(10) -0.0018(9) 0.0145(9) -0.0044(10)
C24 0.084(2) 0.0579(14) 0.0672(15) -0.0029(13) 0.0381(15) -0.0114(13)
C7 0.0633(16) 0.0507(12) 0.0789(18) -0.0038(12) 0.0055(13) 0.0097(11)
O32 0.0404(8) 0.0611(9) 0.0365(7) -0.0095(7) 0.0077(6) -0.0017(6)
C25 0.0364(11) 0.0420(10) 0.0333(9) -0.0006(8) 0.0068(8) -0.0027(8)
C20 0.0383(10) 0.0388(9) 0.0314(9) 0.0027(8) 0.0064(8) 0.0008(8)
C26 0.0429(11) 0.0486(10) 0.0337(9) 0.0008(9) 0.0001(8) -0.0037(9)
C34 0.0342(10) 0.0475(10) 0.0486(11) 0.0064(9) 0.0077(9) -0.0026(8)
C38 0.0377(12) 0.0670(15) 0.0718(15) 0.0070(13) 0.0046(11) -0.0017(10)
C40 0.0388(13) 0.0670(15) 0.101(2) 0.0201(16) 0.0210(14) 0.0044(12)
C43 0.0625(17) 0.0653(15) 0.098(2) 0.0151(15) 0.0493(16) 0.0154(13)
C39 0.0620(15) 0.0587(13) 0.0634(15) 0.0002(12) 0.0292(12) 0.0018(12)
C37 0.0391(11) 0.0425(10) 0.0475(11) 0.0047(9) 0.0136(9) 0.0003(9)
C13 0.0474(12) 0.0461(10) 0.0290(9) 0.0052(8) 0.0093(8) -0.0011(9)

loop_
_atom_type_symbol
_atom_type_description
_atom_type_scat_dispersion_real
_atom_type_scat_dispersion_imag
_atom_type_scat_source
C C 0.0033 0.0016 'International Tables Vol C Tables 4.2.6.8 and 6.1.1.4'
H H 0.0000 0.0000 'International Tables Vol C Tables 4.2.6.8 and 6.1.1.4'
N N 0.0061 0.0033 'International Tables Vol C Tables 4.2.6.8 and 6.1.1.4'
O O 0.0106 0.0060 'International Tables Vol C Tables 4.2.6.8 and 6.1.1.4'

loop_
_geom_angle_atom_site_label_1
_geom_angle_atom_site_label_2
_geom_angle_atom_site_label_3
_geom_angle
_geom_angle_site_symmetry_1
_geom_angle_site_symmetry_3
_geom_angle_publ_flag
C19 C12 C7 112.23(18) . . ?
C19 C12 C14 109.09(17) . . ?
C7 C12 C14 109.8(2) . . ?
C19 C12 H18 108.5 . . ?
C7 C12 H18 108.5 . . ?
C14 C12 H18 108.5 . . ?
N10 C14 C12 110.08(16) . . ?
N10 C14 H1 109.6 . . ?
C12 C14 H1 109.6 . . ?
N10 C14 H22 109.6 . . ?
C12 C14 H22 109.6 . . ?
H1 C14 H22 108.2 . . ?
C13 N10 C14 125.27(17) . . ?
C13 N10 C2 120.49(17) . . ?
C14 N10 C2 114.16(17) . . ?
N10 C2 C5 111.49(19) . . ?
N10 C2 H3 109.3 . . ?
C5 C2 H3 109.3 . . ?
N10 C2 H4 109.3 . . ?
C5 C2 H4 109.3 . . ?
H3 C2 H4 108.0 . . ?
C11 C5 C7 108.4(2) . . ?
C11 C5 C2 114.7(2) . . ?
C7 C5 C2 110.4(2) . . ?
C11 C5 H6 107.7 . . ?
C7 C5 H6 107.7 . . ?
C2 C5 H6 107.7 . . ?
N17 C11 C5 114.89(18) . . ?
N17 C11 H16 108.5 . . ?
C5 C11 H16 108.5 . . ?
N17 C11 H15 108.5 . . ?
C5 C11 H15 108.5 . . ?
H16 C11 H15 107.5 . . ?
C19 N17 C23 122.0(2) . . ?
C19 N17 C11 122.92(19) . . ?
C23 N17 C11 114.7(2) . . ?
O28 C23 N17 117.7(3) . . ?
O28 C23 C27 126.5(3) . . ?
N17 C23 C27 115.9(3) . . ?
C30 C27 C23 121.6(3) . . ?
C30 C27 H35 119.2 . . ?
C23 C27 H35 119.2 . . ?
C27 C30 C24 120.5(3) . . ?
C27 C30 H36 119.8 . . ?
C24 C30 H36 119.8 . . ?
C24 C19 N17 119.2(2) . . ?
C24 C19 C12 122.3(2) . . ?
N17 C19 C12 118.38(18) . . ?
C19 C24 C30 120.6(3) . . ?
C19 C24 H29 119.7 . . ?
C30 C24 H29 119.7 . . ?
C12 C7 C5 106.36(18) . . ?
C12 C7 H8 110.5 . . ?
C5 C7 H8 110.5 . . ?
C12 C7 H9 110.5 . . ?
C5 C7 H9 110.5 . . ?
H8 C7 H9 108.6 . . ?
C25 O32 C37 122.16(14) . . ?
O31 C25 O32 116.90(16) . . ?
O31 C25 C20 126.04(18) . . ?
O32 C25 C20 117.06(15) . . ?
C26 C20 C25 120.86(16) . . ?
C26 C20 C13 120.17(16) . . ?
C25 C20 C13 118.93(15) . . ?
C20 C26 C34 121.01(17) . . ?
C20 C26 H33 119.5 . . ?
C34 C26 H33 119.5 . . ?
C37 C34 C38 117.92(19) . . ?
C37 C34 C26 118.50(17) . . ?
C38 C34 C26 123.58(19) . . ?
C40 C38 C34 119.9(2) . . ?
C40 C38 H41 120.0 . . ?
C34 C38 H41 120.0 . . ?
C38 C40 C43 120.8(2) . . ?
C38 C40 H44 119.6 . . ?
C43 C40 H44 119.6 . . ?
C40 C43 C39 121.1(2) . . ?
C40 C43 H45 119.5 . . ?
C39 C43 H45 119.5 . . ?
C37 C39 C43 117.5(2) . . ?
C37 C39 H42 121.3 . . ?
C43 C39 H42 121.3 . . ?
C39 C37 C34 122.84(19) . . ?
C39 C37 O32 116.85(19) . . ?
C34 C37 O32 120.31(16) . . ?
O21 C13 N10 122.85(19) . . ?
O21 C13 C20 119.49(18) . . ?
N10 C13 C20 117.62(16) . . ?

loop_
_geom_bond_atom_site_label_1
_geom_bond_atom_site_label_2
_geom_bond_distance
_geom_bond_site_symmetry_2
_geom_bond_publ_flag
O28 C23 1.235(3) . ?
C12 C19 1.495(3) . ?
C12 C7 1.514(3) . ?
C12 C14 1.529(3) . ?
C12 H18 0.9800 . ?
O21 C13 1.230(2) . ?
C14 N10 1.449(3) . ?
C14 H1 0.9700 . ?
C14 H22 0.9700 . ?
O31 C25 1.205(2) . ?
N10 C13 1.339(3) . ?
N10 C2 1.460(3) . ?
C2 C5 1.523(4) . ?
C2 H3 0.9700 . ?
C2 H4 0.9700 . ?
C5 C11 1.503(4) . ?
C5 C7 1.516(3) . ?
C5 H6 0.9800 . ?
C11 N17 1.473(3) . ?
C11 H16 0.9700 . ?
C11 H15 0.9700 . ?
N17 C19 1.365(3) . ?
N17 C23 1.403(3) . ?
C23 C27 1.414(5) . ?
C27 C30 1.328(5) . ?
C27 H35 0.9300 . ?
C30 C24 1.386(4) . ?
C30 H36 0.9300 . ?
C19 C24 1.355(3) . ?
C24 H29 0.9300 . ?
C7 H8 0.9700 . ?
C7 H9 0.9700 . ?
O32 C25 1.375(2) . ?
O32 C37 1.386(2) . ?
C25 C20 1.451(2) . ?
C20 C26 1.337(3) . ?
C20 C13 1.505(3) . ?
C26 C34 1.426(3) . ?
C26 H33 0.9300 . ?
C34 C37 1.383(3) . ?
C34 C38 1.397(3) . ?
C38 C40 1.371(4) . ?
C38 H41 0.9300 . ?
C40 C43 1.371(4) . ?
C40 H44 0.9300 . ?
C43 C39 1.385(4) . ?
C43 H45 0.9300 . ?
C39 C37 1.380(3) . ?
C39 H42 0.9300 . ?

loop_
_geom_torsion_atom_site_label_1
_geom_torsion_atom_site_label_2
_geom_torsion_atom_site_label_3
_geom_torsion_atom_site_label_4
_geom_torsion
_geom_torsion_site_symmetry_1
_geom_torsion_site_symmetry_2
_geom_torsion_site_symmetry_3
_geom_torsion_site_symmetry_4
_geom_torsion_publ_flag
C19 C12 C14 N10 63.9(2) . . . . ?
C7 C12 C14 N10 -59.5(2) . . . . ?
C12 C14 N10 C13 -122.8(2) . . . . ?
C12 C14 N10 C2 54.1(2) . . . . ?
C13 N10 C2 C5 124.5(2) . . . . ?
C14 N10 C2 C5 -52.6(3) . . . . ?
N10 C2 C5 C11 -67.1(3) . . . . ?
N10 C2 C5 C7 55.6(3) . . . . ?
C7 C5 C11 N17 -44.3(3) . . . . ?
C2 C5 C11 N17 79.4(3) . . . . ?
C5 C11 N17 C19 14.6(4) . . . . ?
C5 C11 N17 C23 -172.1(3) . . . . ?
C19 N17 C23 O28 174.9(4) . . . . ?
C11 N17 C23 O28 1.6(5) . . . . ?
C19 N17 C23 C27 -5.8(5) . . . . ?
C11 N17 C23 C27 -179.1(3) . . . . ?
O28 C23 C27 C30 -175.9(5) . . . . ?
N17 C23 C27 C30 4.9(6) . . . . ?
C23 C27 C30 C24 -1.4(7) . . . . ?
C23 N17 C19 C24 3.1(4) . . . . ?
C11 N17 C19 C24 175.9(2) . . . . ?
C23 N17 C19 C12 -179.6(3) . . . . ?
C11 N17 C19 C12 -6.8(3) . . . . ?
C7 C12 C19 C24 -152.9(2) . . . . ?
C14 C12 C19 C24 85.1(3) . . . . ?
C7 C12 C19 N17 29.8(3) . . . . ?
C14 C12 C19 N17 -92.1(2) . . . . ?
N17 C19 C24 C30 0.8(4) . . . . ?
C12 C19 C24 C30 -176.4(3) . . . . ?
C27 C30 C24 C19 -1.7(5) . . . . ?
C19 C12 C7 C5 -59.2(2) . . . . ?
C14 C12 C7 C5 62.4(2) . . . . ?
C11 C5 C7 C12 66.0(2) . . . . ?
C2 C5 C7 C12 -60.3(3) . . . . ?
C37 O32 C25 O31 -177.16(17) . . . . ?
C37 O32 C25 C20 3.2(2) . . . . ?
O31 C25 C20 C26 177.53(19) . . . . ?
O32 C25 C20 C26 -2.9(3) . . . . ?
O31 C25 C20 C13 -0.4(3) . . . . ?
O32 C25 C20 C13 179.19(16) . . . . ?
C25 C20 C26 C34 1.9(3) . . . . ?
C13 C20 C26 C34 179.82(18) . . . . ?
C20 C26 C34 C37 -1.2(3) . . . . ?
C20 C26 C34 C38 179.6(2) . . . . ?
C37 C34 C38 C40 -0.2(3) . . . . ?
C26 C34 C38 C40 179.0(2) . . . . ?
C34 C38 C40 C43 -1.0(4) . . . . ?
C38 C40 C43 C39 1.2(4) . . . . ?
C40 C43 C39 C37 0.0(4) . . . . ?
C43 C39 C37 C34 -1.3(3) . . . . ?
C43 C39 C37 O32 179.39(19) . . . . ?
C38 C34 C37 C39 1.4(3) . . . . ?
C26 C34 C37 C39 -177.9(2) . . . . ?
C38 C34 C37 O32 -179.27(18) . . . . ?
C26 C34 C37 O32 1.4(3) . . . . ?
C25 O32 C37 C39 176.77(19) . . . . ?
C25 O32 C37 C34 -2.6(2) . . . . ?
C14 N10 C13 O21 179.2(2) . . . . ?
C2 N10 C13 O21 2.4(3) . . . . ?
C14 N10 C13 C20 1.2(3) . . . . ?
C2 N10 C13 C20 -175.54(18) . . . . ?
C26 C20 C13 O21 -64.9(3) . . . . ?
C25 C20 C13 O21 113.1(2) . . . . ?
C26 C20 C13 N10 113.1(2) . . . . ?
C25 C20 C13 N10 -68.9(2) . . . . ?
